data_4109697
loop_
_publ_author_name
'Gregory J. McManus'
'John J. Perry'
'Mark Perry'
'Brian D. Wagner'
'Michael J. Zaworotko'

_publ_section_title
;
 Exciplex Fluorescence as a Diagnostic Probe of Structure in Coordination
 Polymers of Zn2+and 4,4'-Bipyridine Containing Intercalated Pyrene and
 Enclathrated Aromatic Solvent Guests
;
_journal_name_full 'Journal of the American Chemical Society'
_journal_page_first 9094
_journal_page_last 9101
_journal_paper_doi 10.1021/ja071271d
_journal_volume 129
_journal_year 2007
_chemical_formula_sum 'C69 H44 N10 O12 Zn2'
_chemical_formula_weight 1335.88
_chemical_name_systematic
; 
 ? 
;
_space_group_IT_number 2
_symmetry_cell_setting triclinic
_symmetry_space_group_name_Hall '-P 1'
_symmetry_space_group_name_H-M 'P -1'
_atom_sites_solution_hydrogens geom
_atom_sites_solution_primary direct
_atom_sites_solution_secondary difmap
_audit_creation_method SHELXL-97
_cell_angle_alpha 88.365(2)
_cell_angle_beta 73.960(2)
_cell_angle_gamma 87.750(2)
_cell_formula_units_Z 2
_cell_length_a 11.3895(11)
_cell_length_b 15.1659(14)
_cell_length_c 17.8768(16)
_cell_measurement_reflns_used 5561
_cell_measurement_temperature 100(2)
_cell_measurement_theta_max 28.05
_cell_measurement_theta_min 2.26
_cell_volume 2964.9(5)
_computing_cell_refinement 'Bruker SMART'
_computing_data_collection 'Bruker SMART'
_computing_data_reduction 'Bruker SAINT'
_computing_molecular_graphics 'Bruker SHELXTL'
_computing_publication_material 'Bruker SHELXTL'
_computing_structure_refinement 'SHELXL-97 (Sheldrick, 1997)'
_computing_structure_solution 'SHELXS-97 (Sheldrick, 1990)'
_diffrn_ambient_temperature 100(2)
_diffrn_measured_fraction_theta_full 0.979
_diffrn_measured_fraction_theta_max 0.885
_diffrn_measurement_device_type 'CCD area detector'
_diffrn_measurement_method 'phi and omega scans'
_diffrn_radiation_monochromator graphite
_diffrn_radiation_source 'fine-focus sealed tube'
_diffrn_radiation_type MoK\a
_diffrn_radiation_wavelength 0.71073
_diffrn_reflns_av_R_equivalents 0.0340
_diffrn_reflns_av_sigmaI/netI 0.0892
_diffrn_reflns_limit_h_max 10
_diffrn_reflns_limit_h_min -15
_diffrn_reflns_limit_k_max 20
_diffrn_reflns_limit_k_min -20
_diffrn_reflns_limit_l_max 15
_diffrn_reflns_limit_l_min -22
_diffrn_reflns_number 18018
_diffrn_reflns_theta_full 26.00
_diffrn_reflns_theta_max 28.30
_diffrn_reflns_theta_min 1.19
_exptl_absorpt_coefficient_mu 0.885
_exptl_absorpt_correction_T_max 1.000
_exptl_absorpt_correction_T_min 0.829
_exptl_absorpt_correction_type multi-scan
_exptl_absorpt_process_details 'Saint, 1995, Bruker Axs'
_exptl_crystal_colour yellow
_exptl_crystal_density_diffrn 1.496
_exptl_crystal_description plate
_exptl_crystal_F_000 1368
_exptl_crystal_size_max 0.30
_exptl_crystal_size_mid 0.20
_exptl_crystal_size_min 0.05
_refine_diff_density_max 1.629
_refine_diff_density_min -0.711
_refine_diff_density_rms 0.114
_refine_ls_extinction_method none
_refine_ls_goodness_of_fit_ref 0.906
_refine_ls_hydrogen_treatment constr
_refine_ls_matrix_type full
_refine_ls_number_parameters 812
_refine_ls_number_reflns 13059
_refine_ls_number_restraints 0
_refine_ls_restrained_S_all 0.906
_refine_ls_R_factor_all 0.0975
_refine_ls_R_factor_gt 0.0657
_refine_ls_shift/su_max 0.001
_refine_ls_shift/su_mean 0.000
_refine_ls_structure_factor_coef Fsqd
_refine_ls_weighting_details 'calc w=1/[\s^2^(Fo^2^)+(0.1059P)^2^+8.6098P] where P=(Fo^2^+2Fc^2^)/3'
_refine_ls_weighting_scheme calc
_refine_ls_wR_factor_gt 0.1732
_refine_ls_wR_factor_ref 0.1962
_reflns_number_gt 9023
_reflns_number_total 13059
_reflns_threshold_expression >2sigma(I)
_cod_data_source_file ja071271dsi20070513_114559.cif
_cod_data_source_block jp148
_cod_database_code 4109697

loop_
_symmetry_equiv_pos_as_xyz
'x, y, z'
'-x, -y, -z'

loop_
_atom_site_label
_atom_site_type_symbol
_atom_site_fract_x
_atom_site_fract_y
_atom_site_fract_z
_atom_site_U_iso_or_equiv
_atom_site_adp_type
_atom_site_occupancy
_atom_site_symmetry_multiplicity
_atom_site_calc_flag
_atom_site_refinement_flags
Zn1 Zn 0.40910(4) 0.25948(3) 1.09556(3) 0.01605(14) Uani 1 1 d .
Zn2 Zn 0.54773(4) 0.24423(3) 0.44231(3) 0.01470(13) Uani 1 1 d .
N11 N 0.4600(3) 0.2515(2) 0.9710(2) 0.0167(7) Uani 1 1 d .
N12 N 0.5075(3) 0.2481(2) 0.5668(2) 0.0171(7) Uani 1 1 d .
C11 C 0.4924(4) 0.3238(3) 0.9250(2) 0.0177(8) Uani 1 1 d .
H11 H 0.5065 0.3764 0.9484 0.021 Uiso 1 1 calc R
C12 C 0.5060(4) 0.3250(3) 0.8463(2) 0.0177(8) Uani 1 1 d .
H12 H 0.5296 0.3773 0.8162 0.021 Uiso 1 1 calc R
C13 C 0.4847(4) 0.2483(3) 0.8108(2) 0.0173(8) Uani 1 1 d .
C14 C 0.4561(5) 0.1729(3) 0.8576(3) 0.0253(10) Uani 1 1 d .
H14 H 0.4450 0.1187 0.8355 0.030 Uiso 1 1 calc R
C15 C 0.4438(4) 0.1773(3) 0.9362(3) 0.0236(10) Uani 1 1 d .
H15 H 0.4230 0.1254 0.9674 0.028 Uiso 1 1 calc R
C16 C 0.4819(4) 0.3227(3) 0.6082(3) 0.0207(9) Uani 1 1 d .
H16 H 0.4681 0.3761 0.5823 0.025 Uiso 1 1 calc R
C17 C 0.4747(4) 0.3250(3) 0.6864(2) 0.0189(9) Uani 1 1 d .
H17 H 0.4563 0.3792 0.7133 0.023 Uiso 1 1 calc R
C18 C 0.4944(4) 0.2476(3) 0.7260(2) 0.0171(9) Uani 1 1 d .
C19 C 0.5203(4) 0.1707(3) 0.6837(3) 0.0217(9) Uani 1 1 d .
H19 H 0.5340 0.1164 0.7082 0.026 Uiso 1 1 calc R
C20 C 0.5261(4) 0.1738(3) 0.6050(3) 0.0202(9) Uani 1 1 d .
H20 H 0.5441 0.1205 0.5768 0.024 Uiso 1 1 calc R
N21 N 0.5926(3) 0.2580(2) 1.1011(2) 0.0165(7) Uani 1 1 d .
N22 N 0.2188(3) 0.2700(2) 1.0952(2) 0.0189(8) Uani 1 1 d .
C21 C 0.6231(4) 0.2808(3) 1.1653(2) 0.0191(9) Uani 1 1 d .
H21 H 0.5594 0.2944 1.2108 0.023 Uiso 1 1 calc R
C22 C 0.7437(4) 0.2852(3) 1.1682(2) 0.0179(9) Uani 1 1 d .
H22 H 0.7611 0.3011 1.2149 0.021 Uiso 1 1 calc R
C23 C 0.8385(4) 0.2661(3) 1.1020(2) 0.0155(8) Uani 1 1 d .
C24 C 0.8064(4) 0.2413(3) 1.0358(2) 0.0198(9) Uani 1 1 d .
H24 H 0.8681 0.2269 0.9896 0.024 Uiso 1 1 calc R
C25 C 0.6852(4) 0.2378(3) 1.0379(2) 0.0205(9) Uani 1 1 d .
H25 H 0.6655 0.2201 0.9924 0.025 Uiso 1 1 calc R
C26 C 0.1314(4) 0.2561(3) 1.1621(3) 0.0241(10) Uani 1 1 d .
H26 H 0.1558 0.2456 1.2083 0.029 Uiso 1 1 calc R
C27 C 0.0083(4) 0.2561(3) 1.1672(3) 0.0210(9) Uani 1 1 d .
H27 H -0.0494 0.2466 1.2162 0.025 Uiso 1 1 calc R
C28 C -0.0315(4) 0.2701(3) 1.1012(2) 0.0161(8) Uani 1 1 d .
C29 C 0.0595(4) 0.2878(3) 1.0315(2) 0.0201(9) Uani 1 1 d .
H29 H 0.0374 0.2999 0.9847 0.024 Uiso 1 1 calc R
C30 C 0.1794(4) 0.2876(3) 1.0315(3) 0.0218(9) Uani 1 1 d .
H30 H 0.2386 0.3005 0.9838 0.026 Uiso 1 1 calc R
N31 N 0.7390(3) 0.2394(2) 0.4366(2) 0.0174(7) Uani 1 1 d .
N32 N 0.3611(3) 0.2460(2) 0.4412(2) 0.0178(7) Uani 1 1 d .
C31 C 0.7783(4) 0.2833(3) 0.4896(3) 0.0212(9) Uani 1 1 d .
H31 H 0.7199 0.3172 0.5271 0.025 Uiso 1 1 calc R
C32 C 0.8975(4) 0.2818(3) 0.4921(3) 0.0214(9) Uani 1 1 d .
H32 H 0.9195 0.3134 0.5311 0.026 Uiso 1 1 calc R
C33 C 0.9865(4) 0.2337(3) 0.4376(2) 0.0173(8) Uani 1 1 d .
C34 C 0.9482(4) 0.1888(3) 0.3818(2) 0.0192(9) Uani 1 1 d .
H34 H 1.0056 0.1562 0.3428 0.023 Uiso 1 1 calc R
C35 C 0.8244(4) 0.1924(3) 0.3841(3) 0.0195(9) Uani 1 1 d .
H35 H 0.7993 0.1601 0.3467 0.023 Uiso 1 1 calc R
C36 C 0.2679(4) 0.2485(3) 0.5072(2) 0.0206(9) Uani 1 1 d .
H36 H 0.2866 0.2542 0.5554 0.025 Uiso 1 1 calc R
C37 C 0.1469(4) 0.2430(3) 0.5079(3) 0.0215(9) Uani 1 1 d .
H37 H 0.0846 0.2450 0.5558 0.026 Uiso 1 1 calc R
C38 C 0.1161(4) 0.2346(3) 0.4385(3) 0.0184(9) Uani 1 1 d .
C39 C 0.2122(4) 0.2298(3) 0.3712(3) 0.0229(9) Uani 1 1 d .
H39 H 0.1958 0.2220 0.3226 0.027 Uiso 1 1 calc R
C40 C 0.3311(4) 0.2361(3) 0.3742(2) 0.0212(9) Uani 1 1 d .
H40 H 0.3948 0.2334 0.3269 0.025 Uiso 1 1 calc R
N41 N 0.5648(3) 0.4052(2) 0.3743(2) 0.0175(7) Uani 1 1 d .
O41 O 0.5406(3) 0.4028(2) 0.44761(18) 0.0263(7) Uani 1 1 d .
O42 O 0.5836(3) 0.3311(2) 0.34048(18) 0.0227(7) Uani 1 1 d .
O43 O 0.5727(4) 0.4744(2) 0.3368(2) 0.0371(9) Uani 1 1 d .
N51 N 0.5620(3) 0.0860(2) 0.3722(2) 0.0212(8) Uani 1 1 d .
O51 O 0.5352(3) 0.1023(2) 0.44442(19) 0.0275(7) Uani 1 1 d .
O52 O 0.5993(3) 0.1489(2) 0.3256(2) 0.0290(8) Uani 1 1 d .
O53 O 0.5503(3) 0.0125(2) 0.3497(2) 0.0297(8) Uani 1 1 d .
N61 N 0.3758(3) 0.4212(2) 1.1558(2) 0.0206(8) Uani 1 1 d .
O61 O 0.4163(3) 0.4145(2) 1.08316(18) 0.0276(7) Uani 1 1 d .
O62 O 0.3540(3) 0.3496(2) 1.19528(19) 0.0249(7) Uani 1 1 d .
O63 O 0.3592(3) 0.4932(2) 1.1871(2) 0.0360(9) Uani 1 1 d .
N71 N 0.3947(3) 0.0929(2) 1.1640(2) 0.0213(8) Uani 1 1 d .
O71 O 0.4358(4) 0.0980(3) 1.0917(2) 0.0470(11) Uani 1 1 d .
O72 O 0.3596(3) 0.1654(2) 1.1972(3) 0.0450(10) Uani 1 1 d .
O73 O 0.3895(4) 0.0233(2) 1.1990(2) 0.0471(11) Uani 1 1 d .
C81 C -0.0706(5) 0.5594(3) 0.6698(3) 0.0297(11) Uani 1 1 d .
H81 H -0.1375 0.5772 0.7121 0.036 Uiso 1 1 calc R
C82 C 0.0467(5) 0.5569(3) 0.6782(3) 0.0323(12) Uani 1 1 d .
H82 H 0.0595 0.5737 0.7261 0.039 Uiso 1 1 calc R
C83 C 0.1464(5) 0.5300(3) 0.6173(3) 0.0297(11) Uani 1 1 d .
H83 H 0.2262 0.5271 0.6244 0.036 Uiso 1 1 calc R
C84 C 0.1291(4) 0.5073(3) 0.5460(3) 0.0241(10) Uani 1 1 d .
C85 C 0.0097(4) 0.5107(3) 0.5363(3) 0.0231(10) Uani 1 1 d .
C86 C 0.2308(4) 0.4826(3) 0.4802(3) 0.0281(11) Uani 1 1 d .
H86 H 0.3114 0.4799 0.4858 0.034 Uiso 1 1 calc R
C87 C 0.2121(5) 0.4634(3) 0.4117(3) 0.0297(11) Uani 1 1 d .
H87 H 0.2806 0.4490 0.3692 0.036 Uiso 1 1 calc R
C88 C 0.0917(4) 0.4640(3) 0.4003(3) 0.0250(10) Uani 1 1 d .
C91 C 0.9626(5) 0.4577(3) -0.1276(3) 0.0275(10) Uani 1 1 d .
H91 H 0.9698 0.4425 -0.1799 0.033 Uiso 1 1 calc R
C92 C 0.8511(5) 0.4592(3) -0.0759(3) 0.0286(11) Uani 1 1 d .
H92 H 0.7816 0.4457 -0.0926 0.034 Uiso 1 1 calc R
C93 C 0.8358(4) 0.4808(3) 0.0034(3) 0.0230(10) Uani 1 1 d .
C94 C 0.7216(4) 0.4823(3) 0.0588(3) 0.0277(10) Uani 1 1 d .
H94 H 0.6507 0.4699 0.0434 0.033 Uiso 1 1 calc R
C95 C 0.7107(5) 0.5017(3) 0.1356(3) 0.0286(11) Uani 1 1 d .
H95 H 0.6325 0.5015 0.1724 0.034 Uiso 1 1 calc R
C96 C 0.8123(5) 0.5215(3) 0.1595(3) 0.0263(10) Uani 1 1 d .
H96 H 0.8032 0.5352 0.2124 0.032 Uiso 1 1 calc R
C97 C 0.9284(4) 0.5215(3) 0.1059(3) 0.0223(9) Uani 1 1 d .
C98 C 0.9412(4) 0.5005(3) 0.0276(3) 0.0206(9) Uani 1 1 d .
C101 C -0.1810(6) 0.9490(3) 0.3786(4) 0.0420(14) Uani 1 1 d .
H101 H -0.2300 0.9357 0.3454 0.050 Uiso 1 1 calc R
C102 C -0.0554(5) 0.9486(3) 0.3490(3) 0.0356(12) Uani 1 1 d .
H102 H -0.0193 0.9343 0.2960 0.043 Uiso 1 1 calc R
C103 C 0.0192(5) 0.9688(3) 0.3960(3) 0.0281(11) Uani 1 1 d .
C104 C -0.0370(4) 0.9893(3) 0.4749(3) 0.0219(9) Uani 1 1 d .
C105 C 0.1498(5) 0.9725(3) 0.3675(3) 0.0356(13) Uani 1 1 d .
H105 H 0.1883 0.9596 0.3145 0.043 Uiso 1 1 calc R
C106 C 0.2192(5) 0.9937(3) 0.4138(3) 0.0308(11) Uani 1 1 d .
H106 H 0.3052 0.9967 0.3926 0.037 Uiso 1 1 calc R
C107 C 0.1661(4) 1.0120(3) 0.4946(3) 0.0276(11) Uani 1 1 d .
C108 C 0.2364(5) 1.0318(3) 0.5449(3) 0.0347(12) Uani 1 1 d .
H108 H 0.3230 1.0319 0.5259 0.042 Uiso 1 1 calc R
C111 C -0.0458(5) 1.0304(3) 1.1058(3) 0.0291(11) Uani 1 1 d .
C112 C 0.0743(6) 1.0350(3) 1.1167(3) 0.0385(13) Uani 1 1 d .
H112 H 0.0821 1.0493 1.1665 0.046 Uiso 1 1 calc R
C113 C 0.1759(5) 1.0196(3) 1.0582(4) 0.0384(13) Uani 1 1 d .
H113 H 0.2535 1.0241 1.0677 0.046 Uiso 1 1 calc R
C114 C 0.1707(5) 0.9970(3) 0.9829(3) 0.0299(11) Uani 1 1 d .
C115 C 0.0538(5) 0.9920(3) 0.9691(3) 0.0270(10) Uani 1 1 d .
C116 C 0.2758(5) 0.9804(3) 0.9213(3) 0.0356(13) Uani 1 1 d .
H116 H 0.3543 0.9838 0.9297 0.043 Uiso 1 1 calc R
C117 C 0.2666(5) 0.9592(3) 0.8487(3) 0.0378(13) Uani 1 1 d .
H117 H 0.3388 0.9480 0.8078 0.045 Uiso 1 1 calc R
C118 C 0.1544(5) 0.9541(3) 0.8348(3) 0.0358(13) Uani 1 1 d .
H118 H 0.1501 0.9399 0.7843 0.043 Uiso 1 1 calc R
C1 C 1.0264(7) 0.3172(5) 0.6998(4) 0.0604(18) Uiso 1 1 d .
C2 C 1.1188(8) 0.2921(5) 0.7268(5) 0.069(2) Uiso 1 1 d .
C3 C 1.1049(8) 0.2291(6) 0.7905(5) 0.074(2) Uiso 1 1 d .
C4 C 0.9902(8) 0.1953(5) 0.8233(5) 0.067(2) Uiso 1 1 d .
C5 C 0.8971(8) 0.2211(5) 0.7948(5) 0.067(2) Uiso 1 1 d .
C6 C 0.9070(7) 0.2856(5) 0.7319(4) 0.0570(17) Uiso 1 1 d .
C7 C 1.1875(12) 0.2061(8) 0.8221(7) 0.019(3) Uiso 0.33 1 d P
C8 C 0.7861(10) 0.1830(7) 0.8321(6) 0.008(2) Uiso 0.33 1 d P
C9 C 0.8140(10) 0.3187(7) 0.7041(6) 0.007(2) Uiso 0.33 1 d P

loop_
_atom_site_aniso_label
_atom_site_aniso_U_11
_atom_site_aniso_U_22
_atom_site_aniso_U_33
_atom_site_aniso_U_23
_atom_site_aniso_U_13
_atom_site_aniso_U_12
Zn1 0.0120(3) 0.0204(3) 0.0170(3) -0.00070(19) -0.00608(19) -0.00140(19)
Zn2 0.0107(2) 0.0168(2) 0.0175(3) 0.00096(18) -0.00530(18) -0.00130(18)
N11 0.0123(17) 0.0239(18) 0.0158(17) -0.0022(14) -0.0071(13) 0.0016(14)
N12 0.0116(17) 0.0208(18) 0.0194(18) 0.0030(14) -0.0047(14) -0.0041(14)
C11 0.014(2) 0.020(2) 0.019(2) -0.0044(16) -0.0047(16) -0.0028(16)
C12 0.012(2) 0.017(2) 0.024(2) 0.0008(17) -0.0050(16) -0.0008(16)
C13 0.016(2) 0.020(2) 0.018(2) -0.0034(16) -0.0074(16) 0.0023(17)
C14 0.036(3) 0.024(2) 0.018(2) -0.0021(18) -0.0091(19) -0.010(2)
C15 0.031(3) 0.018(2) 0.024(2) 0.0015(18) -0.0111(19) -0.0061(19)
C16 0.020(2) 0.020(2) 0.022(2) 0.0003(17) -0.0062(18) 0.0024(17)
C17 0.018(2) 0.020(2) 0.018(2) -0.0046(16) -0.0038(17) 0.0033(17)
C18 0.015(2) 0.020(2) 0.017(2) -0.0013(16) -0.0047(16) -0.0031(17)
C19 0.028(3) 0.019(2) 0.021(2) 0.0017(17) -0.0117(18) -0.0043(18)
C20 0.024(2) 0.0129(19) 0.025(2) -0.0027(17) -0.0082(18) -0.0010(17)
N21 0.0126(18) 0.0201(17) 0.0186(18) 0.0000(14) -0.0074(14) 0.0003(14)
N22 0.0130(18) 0.0236(19) 0.0203(19) -0.0027(15) -0.0044(14) -0.0023(15)
C21 0.016(2) 0.022(2) 0.018(2) -0.0003(17) -0.0026(16) 0.0010(17)
C22 0.016(2) 0.024(2) 0.015(2) -0.0027(16) -0.0055(16) -0.0010(17)
C23 0.013(2) 0.0153(19) 0.020(2) 0.0026(16) -0.0075(16) -0.0019(16)
C24 0.014(2) 0.028(2) 0.015(2) -0.0025(17) -0.0015(16) 0.0043(17)
C25 0.017(2) 0.029(2) 0.016(2) -0.0046(17) -0.0048(17) 0.0004(18)
C26 0.020(2) 0.035(3) 0.018(2) -0.0021(19) -0.0063(18) -0.0021(19)
C27 0.016(2) 0.031(2) 0.016(2) -0.0019(18) -0.0054(17) -0.0004(18)
C28 0.015(2) 0.0159(19) 0.018(2) -0.0003(16) -0.0058(16) -0.0023(16)
C29 0.017(2) 0.026(2) 0.019(2) 0.0057(17) -0.0067(17) 0.0012(18)
C30 0.019(2) 0.027(2) 0.019(2) 0.0044(18) -0.0051(17) -0.0029(18)
N31 0.0113(17) 0.0212(18) 0.0200(18) 0.0025(14) -0.0053(14) -0.0011(14)
N32 0.0151(18) 0.0192(17) 0.0202(18) 0.0033(14) -0.0073(14) 0.0002(14)
C31 0.019(2) 0.019(2) 0.026(2) -0.0079(17) -0.0046(18) -0.0007(17)
C32 0.018(2) 0.021(2) 0.026(2) -0.0033(18) -0.0085(18) -0.0027(18)
C33 0.013(2) 0.019(2) 0.019(2) 0.0054(16) -0.0035(16) -0.0013(16)
C34 0.015(2) 0.022(2) 0.021(2) 0.0011(17) -0.0042(17) 0.0017(17)
C35 0.015(2) 0.022(2) 0.022(2) 0.0030(17) -0.0061(17) -0.0029(17)
C36 0.018(2) 0.032(2) 0.013(2) -0.0012(17) -0.0052(16) -0.0006(18)
C37 0.016(2) 0.030(2) 0.019(2) -0.0017(18) -0.0051(17) -0.0007(18)
C38 0.014(2) 0.019(2) 0.023(2) 0.0006(17) -0.0061(17) -0.0002(16)
C39 0.017(2) 0.035(3) 0.018(2) 0.0029(18) -0.0075(17) -0.0024(19)
C40 0.014(2) 0.033(2) 0.016(2) 0.0021(18) -0.0039(16) -0.0015(18)
N41 0.0159(18) 0.0186(18) 0.0176(18) -0.0009(14) -0.0043(14) 0.0027(14)
O41 0.0231(18) 0.0366(18) 0.0193(16) -0.0056(14) -0.0055(13) -0.0013(14)
O42 0.0197(16) 0.0213(15) 0.0273(17) -0.0079(13) -0.0065(13) 0.0000(13)
O43 0.046(2) 0.0220(17) 0.046(2) 0.0133(16) -0.0186(18) -0.0034(16)
N51 0.0157(19) 0.0171(18) 0.033(2) -0.0038(16) -0.0105(16) -0.0003(15)
O51 0.0260(18) 0.0336(18) 0.0265(18) -0.0117(14) -0.0137(14) 0.0098(14)
O52 0.0216(18) 0.0234(16) 0.046(2) 0.0116(15) -0.0157(15) -0.0085(14)
O53 0.037(2) 0.0168(15) 0.038(2) -0.0079(14) -0.0134(16) -0.0032(14)
N61 0.0124(18) 0.027(2) 0.024(2) -0.0070(16) -0.0064(15) 0.0013(15)
O61 0.0199(17) 0.0382(19) 0.0232(17) -0.0046(14) -0.0033(13) -0.0006(14)
O62 0.0185(17) 0.0267(17) 0.0311(18) 0.0041(14) -0.0092(13) -0.0040(13)
O63 0.035(2) 0.0252(18) 0.049(2) -0.0154(16) -0.0110(17) -0.0018(15)
N71 0.020(2) 0.0237(19) 0.0220(19) -0.0001(15) -0.0083(15) 0.0004(15)
O71 0.044(2) 0.080(3) 0.0200(18) 0.0087(19) -0.0097(16) -0.036(2)
O72 0.022(2) 0.038(2) 0.074(3) -0.024(2) -0.0105(19) 0.0074(16)
O73 0.046(3) 0.031(2) 0.060(3) 0.0251(19) -0.010(2) -0.0011(18)
C81 0.031(3) 0.026(2) 0.030(3) -0.004(2) -0.003(2) 0.000(2)
C82 0.047(3) 0.026(2) 0.029(3) -0.002(2) -0.017(2) -0.005(2)
C83 0.026(3) 0.026(2) 0.040(3) 0.007(2) -0.015(2) -0.008(2)
C84 0.020(2) 0.021(2) 0.032(3) 0.0029(19) -0.0079(19) -0.0032(18)
C85 0.021(2) 0.018(2) 0.029(2) 0.0021(18) -0.0055(19) -0.0023(18)
C86 0.015(2) 0.024(2) 0.044(3) 0.004(2) -0.007(2) -0.0018(19)
C87 0.023(3) 0.023(2) 0.038(3) 0.000(2) 0.002(2) -0.0028(19)
C88 0.022(2) 0.022(2) 0.029(2) 0.0048(19) -0.0046(19) -0.0034(19)
C91 0.033(3) 0.031(3) 0.022(2) -0.0042(19) -0.012(2) -0.001(2)
C92 0.027(3) 0.031(3) 0.032(3) -0.002(2) -0.016(2) -0.001(2)
C93 0.020(2) 0.022(2) 0.028(2) 0.0014(18) -0.0094(19) 0.0002(18)
C94 0.023(3) 0.022(2) 0.039(3) 0.000(2) -0.010(2) 0.0022(19)
C95 0.025(3) 0.022(2) 0.034(3) 0.003(2) -0.002(2) 0.0054(19)
C96 0.031(3) 0.023(2) 0.024(2) -0.0002(18) -0.005(2) 0.002(2)
C97 0.024(2) 0.018(2) 0.024(2) -0.0033(17) -0.0072(19) 0.0055(18)
C98 0.025(2) 0.0141(19) 0.025(2) 0.0018(17) -0.0119(19) 0.0009(17)
C101 0.054(4) 0.029(3) 0.054(4) -0.008(3) -0.033(3) 0.006(3)
C102 0.043(3) 0.033(3) 0.033(3) -0.007(2) -0.014(2) 0.009(2)
C103 0.033(3) 0.022(2) 0.027(2) 0.0002(19) -0.005(2) 0.003(2)
C104 0.023(2) 0.015(2) 0.028(2) 0.0011(17) -0.0072(19) 0.0034(17)
C105 0.040(3) 0.029(3) 0.029(3) -0.002(2) 0.005(2) 0.007(2)
C106 0.021(3) 0.026(2) 0.037(3) 0.004(2) 0.005(2) 0.005(2)
C107 0.022(2) 0.019(2) 0.040(3) 0.005(2) -0.006(2) 0.0007(19)
C108 0.028(3) 0.027(3) 0.053(3) -0.001(2) -0.017(2) 0.002(2)
C111 0.036(3) 0.020(2) 0.030(3) 0.0009(19) -0.006(2) -0.007(2)
C112 0.056(4) 0.032(3) 0.033(3) -0.004(2) -0.019(3) -0.012(3)
C113 0.032(3) 0.033(3) 0.056(4) 0.002(3) -0.021(3) -0.011(2)
C114 0.033(3) 0.019(2) 0.038(3) 0.000(2) -0.009(2) -0.006(2)
C115 0.029(3) 0.018(2) 0.032(3) -0.0009(19) -0.005(2) -0.0063(19)
C116 0.026(3) 0.024(2) 0.052(3) 0.001(2) 0.000(2) -0.007(2)
C117 0.034(3) 0.020(2) 0.048(3) 0.003(2) 0.008(2) -0.003(2)
C118 0.050(4) 0.026(3) 0.027(3) -0.003(2) -0.002(2) -0.007(2)

loop_
_atom_type_symbol
_atom_type_description
_atom_type_scat_dispersion_real
_atom_type_scat_dispersion_imag
_atom_type_scat_source
C C 0.0033 0.0016 'International Tables Vol C Tables 4.2.6.8 and 6.1.1.4'
H H 0.0000 0.0000 'International Tables Vol C Tables 4.2.6.8 and 6.1.1.4'
N N 0.0061 0.0033 'International Tables Vol C Tables 4.2.6.8 and 6.1.1.4'
O O 0.0106 0.0060 'International Tables Vol C Tables 4.2.6.8 and 6.1.1.4'
Zn Zn 0.2839 1.4301 'International Tables Vol C Tables 4.2.6.8 and 6.1.1.4'

loop_
_geom_angle_atom_site_label_1
_geom_angle_atom_site_label_2
_geom_angle_atom_site_label_3
_geom_angle
_geom_angle_site_symmetry_1
_geom_angle_site_symmetry_3
N21 Zn1 N11 93.60(13) . .
N21 Zn1 N22 175.65(13) . .
N11 Zn1 N22 89.06(13) . .
N21 Zn1 O62 90.47(13) . .
N11 Zn1 O62 144.96(13) . .
N22 Zn1 O62 85.38(12) . .
N21 Zn1 O72 90.66(13) . .
N11 Zn1 O72 136.94(14) . .
N22 Zn1 O72 89.74(14) . .
O62 Zn1 O72 77.69(12) . .
N21 Zn1 O61 88.03(12) . .
N11 Zn1 O61 89.16(12) . .
N22 Zn1 O61 88.57(12) . .
O62 Zn1 O61 56.19(11) . .
O72 Zn1 O61 133.84(12) . .
N21 Zn1 O71 85.12(13) . .
N11 Zn1 O71 84.24(13) . .
N22 Zn1 O71 98.59(13) . .
O62 Zn1 O71 130.80(12) . .
O72 Zn1 O71 53.46(12) . .
O61 Zn1 O71 170.15(12) . .
N32 Zn2 N12 94.72(13) . .
N32 Zn2 N31 176.65(14) . .
N12 Zn2 N31 88.44(13) . .
N32 Zn2 O51 84.99(13) . .
N12 Zn2 O51 92.05(13) . .
N31 Zn2 O51 93.79(13) . .
N32 Zn2 O42 88.03(12) . .
N12 Zn2 O42 141.03(12) . .
N31 Zn2 O42 90.21(12) . .
O51 Zn2 O42 126.89(12) . .
N32 Zn2 O41 90.22(12) . .
N12 Zn2 O41 85.17(12) . .
N31 Zn2 O41 91.16(12) . .
O51 Zn2 O41 174.26(12) . .
O42 Zn2 O41 55.91(11) . .
C15 N11 C11 117.2(4) . .
C15 N11 Zn1 120.8(3) . .
C11 N11 Zn1 121.3(3) . .
C20 N12 C16 117.1(4) . .
C20 N12 Zn2 118.0(3) . .
C16 N12 Zn2 124.2(3) . .
N11 C11 C12 123.3(4) . .
N11 C11 H11 118.4 . .
C12 C11 H11 118.4 . .
C11 C12 C13 119.3(4) . .
C11 C12 H12 120.4 . .
C13 C12 H12 120.4 . .
C14 C13 C12 117.4(4) . .
C14 C13 C18 121.6(4) . .
C12 C13 C18 121.0(4) . .
C15 C14 C13 119.6(4) . .
C15 C14 H14 120.2 . .
C13 C14 H14 120.2 . .
N11 C15 C14 123.1(4) . .
N11 C15 H15 118.4 . .
C14 C15 H15 118.4 . .
N12 C16 C17 122.9(4) . .
N12 C16 H16 118.5 . .
C17 C16 H16 118.5 . .
C16 C17 C18 119.8(4) . .
C16 C17 H17 120.1 . .
C18 C17 H17 120.1 . .
C19 C18 C17 117.4(4) . .
C19 C18 C13 121.9(4) . .
C17 C18 C13 120.7(4) . .
C18 C19 C20 119.3(4) . .
C18 C19 H19 120.3 . .
C20 C19 H19 120.3 . .
N12 C20 C19 123.4(4) . .
N12 C20 H20 118.3 . .
C19 C20 H20 118.3 . .
C21 N21 C25 116.9(4) . .
C21 N21 Zn1 122.5(3) . .
C25 N21 Zn1 120.5(3) . .
C26 N22 C30 116.0(4) . .
C26 N22 Zn1 119.1(3) . .
C30 N22 Zn1 124.9(3) . .
N21 C21 C22 123.0(4) . .
N21 C21 H21 118.5 . .
C22 C21 H21 118.5 . .
C23 C22 C21 119.5(4) . .
C23 C22 H22 120.2 . .
C21 C22 H22 120.2 . .
C22 C23 C24 117.3(4) . .
C22 C23 C28 122.1(4) . 1_655
C24 C23 C28 120.6(4) . 1_655
C25 C24 C23 119.7(4) . .
C25 C24 H24 120.2 . .
C23 C24 H24 120.2 . .
N21 C25 C24 123.6(4) . .
N21 C25 H25 118.2 . .
C24 C25 H25 118.2 . .
N22 C26 C27 123.6(4) . .
N22 C26 H26 118.2 . .
C27 C26 H26 118.2 . .
C26 C27 C28 120.2(4) . .
C26 C27 H27 119.9 . .
C28 C27 H27 119.9 . .
C27 C28 C29 116.2(4) . .
C27 C28 C23 122.9(4) . 1_455
C29 C28 C23 120.9(4) . 1_455
C30 C29 C28 119.9(4) . .
C30 C29 H29 120.1 . .
C28 C29 H29 120.1 . .
N22 C30 C29 123.9(4) . .
N22 C30 H30 118.1 . .
C29 C30 H30 118.1 . .
C35 N31 C31 116.5(4) . .
C35 N31 Zn2 123.8(3) . .
C31 N31 Zn2 119.6(3) . .
C40 N32 C36 116.7(4) . .
C40 N32 Zn2 120.6(3) . .
C36 N32 Zn2 122.4(3) . .
N31 C31 C32 123.8(4) . .
N31 C31 H31 118.1 . .
C32 C31 H31 118.1 . .
C31 C32 C33 120.0(4) . .
C31 C32 H32 120.0 . .
C33 C32 H32 120.0 . .
C32 C33 C34 117.1(4) . .
C32 C33 C38 120.1(4) . 1_655
C34 C33 C38 122.8(4) . 1_655
C33 C34 C35 119.4(4) . .
C33 C34 H34 120.3 . .
C35 C34 H34 120.3 . .
N31 C35 C34 123.2(4) . .
N31 C35 H35 118.4 . .
C34 C35 H35 118.4 . .
N32 C36 C37 123.1(4) . .
N32 C36 H36 118.4 . .
C37 C36 H36 118.4 . .
C36 C37 C38 120.0(4) . .
C36 C37 H37 120.0 . .
C38 C37 H37 120.0 . .
C39 C38 C37 116.6(4) . .
C39 C38 C33 122.6(4) . 1_455
C37 C38 C33 120.8(4) . 1_455
C40 C39 C38 120.7(4) . .
C40 C39 H39 119.6 . .
C38 C39 H39 119.6 . .
N32 C40 C39 122.8(4) . .
N32 C40 H40 118.6 . .
C39 C40 H40 118.6 . .
O43 N41 O41 122.5(4) . .
O43 N41 O42 121.0(4) . .
O41 N41 O42 116.5(3) . .
N41 O41 Zn2 88.4(2) . .
N41 O42 Zn2 99.1(2) . .
O53 N51 O52 121.9(4) . .
O53 N51 O51 121.0(4) . .
O52 N51 O51 117.1(4) . .
N51 O51 Zn2 101.5(3) . .
O63 N61 O61 121.5(4) . .
O63 N61 O62 121.6(4) . .
O61 N61 O62 116.9(4) . .
N61 O61 Zn1 90.3(2) . .
N61 O62 Zn1 96.7(2) . .
O73 N71 O71 121.8(4) . .
O73 N71 O72 123.0(4) . .
O71 N71 O72 115.1(4) . .
N71 O71 Zn1 90.5(3) . .
N71 O72 Zn1 100.8(3) . .
C82 C81 C88 120.7(5) . 2_566
C82 C81 H81 119.6 . .
C88 C81 H81 119.6 2_566 .
C81 C82 C83 120.8(5) . .
C81 C82 H82 119.6 . .
C83 C82 H82 119.6 . .
C82 C83 C84 120.1(5) . .
C82 C83 H83 120.0 . .
C84 C83 H83 120.0 . .
C83 C84 C85 119.6(4) . .
C83 C84 C86 121.8(5) . .
C85 C84 C86 118.6(4) . .
C84 C85 C85 120.5(5) . 2_566
C84 C85 C88 119.7(4) . 2_566
C85 C85 C88 119.7(5) 2_566 2_566
C87 C86 C84 120.7(5) . .
C87 C86 H86 119.7 . .
C84 C86 H86 119.7 . .
C86 C87 C88 122.2(5) . .
C86 C87 H87 118.9 . .
C88 C87 H87 118.9 . .
C81 C88 C85 119.0(4) 2_566 2_566
C81 C88 C87 122.8(5) 2_566 .
C85 C88 C87 118.2(4) 2_566 .
C92 C91 C97 122.1(4) . 2_765
C92 C91 H91 118.9 . .
C97 C91 H91 118.9 2_765 .
C91 C92 C93 120.9(5) . .
C91 C92 H92 119.5 . .
C93 C92 H92 119.5 . .
C94 C93 C92 122.5(4) . .
C94 C93 C98 118.6(4) . .
C92 C93 C98 118.8(4) . .
C95 C94 C93 121.0(5) . .
C95 C94 H94 119.5 . .
C93 C94 H94 119.5 . .
C94 C95 C96 120.9(5) . .
C94 C95 H95 119.6 . .
C96 C95 H95 119.6 . .
C95 C96 C97 120.1(5) . .
C95 C96 H96 119.9 . .
C97 C96 H96 119.9 . .
C96 C97 C98 119.6(4) . .
C96 C97 C91 122.5(4) . 2_765
C98 C97 C91 117.9(4) . 2_765
C97 C98 C93 119.8(4) . .
C97 C98 C98 120.3(5) . 2_765
C93 C98 C98 119.9(5) . 2_765
C108 C101 C102 121.2(5) 2_576 .
C108 C101 H101 119.4 2_576 .
C102 C101 H101 119.4 . .
C101 C102 C103 120.8(5) . .
C101 C102 H102 119.6 . .
C103 C102 H102 119.6 . .
C102 C103 C104 118.4(5) . .
C102 C103 C105 123.1(5) . .
C104 C103 C105 118.4(5) . .
C103 C104 C107 120.5(4) . 2_576
C103 C104 C104 120.0(5) . 2_576
C107 C104 C104 119.5(5) 2_576 2_576
C106 C105 C103 121.8(5) . .
C106 C105 H105 119.1 . .
C103 C105 H105 119.1 . .
C105 C106 C107 121.4(5) . .
C105 C106 H106 119.3 . .
C107 C106 H106 119.3 . .
C108 C107 C104 118.5(5) . 2_576
C108 C107 C106 122.7(5) . .
C104 C107 C106 118.8(5) 2_576 .
C101 C108 C107 120.5(5) 2_576 .
C101 C108 H108 119.7 2_576 .
C107 C108 H108 119.7 . .
C118 C111 C115 118.8(5) 2_577 2_577
C118 C111 C112 123.6(5) 2_577 .
C115 C111 C112 117.5(5) 2_577 .
C113 C112 C111 121.6(5) . .
C113 C112 H112 119.2 . .
C111 C112 H112 119.2 . .
C112 C113 C114 122.1(5) . .
C112 C113 H113 119.0 . .
C114 C113 H113 119.0 . .
C116 C114 C113 122.8(5) . .
C116 C114 C115 118.8(5) . .
C113 C114 C115 118.4(5) . .
C111 C115 C115 120.6(6) 2_577 2_577
C111 C115 C114 119.6(4) 2_577 .
C115 C115 C114 119.8(6) 2_577 .
C117 C116 C114 120.9(5) . .
C117 C116 H116 119.6 . .
C114 C116 H116 119.6 . .
C118 C117 C116 120.7(5) . .
C118 C117 H117 119.6 . .
C116 C117 H117 119.6 . .
C117 C118 C111 121.1(5) . 2_577
C117 C118 H118 119.4 . .
C111 C118 H118 119.4 2_577 .
C2 C1 C6 122.4(7) . .
C1 C2 C3 121.7(8) . .
C7 C3 C4 116.8(10) . .
C7 C3 C2 124.9(10) . .
C4 C3 C2 118.2(8) . .
C5 C4 C3 119.5(8) . .
C4 C5 C8 114.6(8) . .
C4 C5 C6 123.9(8) . .
C8 C5 C6 121.4(8) . .
C9 C6 C1 119.1(8) . .
C9 C6 C5 126.5(8) . .
C1 C6 C5 114.4(7) . .

loop_
_geom_bond_atom_site_label_1
_geom_bond_atom_site_label_2
_geom_bond_distance
_geom_bond_site_symmetry_2
Zn1 N21 2.119(3) .
Zn1 N11 2.146(3) .
Zn1 N22 2.169(4) .
Zn1 O62 2.212(3) .
Zn1 O72 2.236(5) .
Zn1 O61 2.358(3) .
Zn1 O71 2.457(5) .
Zn2 N32 2.130(4) .
Zn2 N12 2.147(4) .
Zn2 N31 2.152(3) .
Zn2 O51 2.161(3) .
Zn2 O42 2.171(3) .
Zn2 O41 2.407(3) .
N11 C15 1.344(5) .
N11 C11 1.352(5) .
N12 C20 1.339(5) .
N12 C16 1.348(5) .
C11 C12 1.372(6) .
C11 H11 0.9500 .
C12 C13 1.402(6) .
C12 H12 0.9500 .
C13 C14 1.392(6) .
C13 C18 1.491(6) .
C14 C15 1.376(6) .
C14 H14 0.9500 .
C15 H15 0.9500 .
C16 C17 1.380(6) .
C16 H16 0.9500 .
C17 C18 1.397(6) .
C17 H17 0.9500 .
C18 C19 1.385(6) .
C19 C20 1.390(6) .
C19 H19 0.9500 .
C20 H20 0.9500 .
N21 C21 1.346(5) .
N21 C25 1.348(5) .
N22 C26 1.345(6) .
N22 C30 1.351(6) .
C21 C22 1.393(6) .
C21 H21 0.9500 .
C22 C23 1.392(6) .
C22 H22 0.9500 .
C23 C24 1.397(6) .
C23 C28 1.481(6) 1_655
C24 C25 1.374(6) .
C24 H24 0.9500 .
C25 H25 0.9500 .
C26 C27 1.379(6) .
C26 H26 0.9500 .
C27 C28 1.384(6) .
C27 H27 0.9500 .
C28 C29 1.410(6) .
C28 C23 1.481(6) 1_455
C29 C30 1.365(6) .
C29 H29 0.9500 .
C30 H30 0.9500 .
N31 C35 1.347(5) .
N31 C31 1.354(5) .
N32 C40 1.348(5) .
N32 C36 1.351(5) .
C31 C32 1.370(6) .
C31 H31 0.9500 .
C32 C33 1.395(6) .
C32 H32 0.9500 .
C33 C34 1.396(6) .
C33 C38 1.481(6) 1_655
C34 C35 1.398(6) .
C34 H34 0.9500 .
C35 H35 0.9500 .
C36 C37 1.381(6) .
C36 H36 0.9500 .
C37 C38 1.390(6) .
C37 H37 0.9500 .
C38 C39 1.386(6) .
C38 C33 1.481(6) 1_455
C39 C40 1.377(6) .
C39 H39 0.9500 .
C40 H40 0.9500 .
N41 O43 1.221(5) .
N41 O41 1.262(5) .
N41 O42 1.274(4) .
N51 O53 1.222(4) .
N51 O52 1.255(5) .
N51 O51 1.271(5) .
N61 O63 1.226(5) .
N61 O61 1.258(5) .
N61 O62 1.273(5) .
N71 O73 1.206(5) .
N71 O71 1.249(5) .
N71 O72 1.262(5) .
C81 C82 1.384(7) .
C81 C88 1.398(7) 2_566
C81 H81 0.9500 .
C82 C83 1.396(7) .
C82 H82 0.9500 .
C83 C84 1.397(7) .
C83 H83 0.9500 .
C84 C85 1.416(6) .
C84 C86 1.449(7) .
C85 C85 1.424(9) 2_566
C85 C88 1.425(6) 2_566
C86 C87 1.342(7) .
C86 H86 0.9500 .
C87 C88 1.440(7) .
C87 H87 0.9500 .
C88 C81 1.398(7) 2_566
C88 C85 1.425(6) 2_566
C91 C92 1.348(7) .
C91 C97 1.447(7) 2_765
C91 H91 0.9500 .
C92 C93 1.426(7) .
C92 H92 0.9500 .
C93 C94 1.400(7) .
C93 C98 1.428(6) .
C94 C95 1.382(7) .
C94 H94 0.9500 .
C95 C96 1.386(7) .
C95 H95 0.9500 .
C96 C97 1.403(6) .
C96 H96 0.9500 .
C97 C98 1.411(6) .
C97 C91 1.447(7) 2_765
C98 C98 1.428(9) 2_765
C101 C108 1.373(8) 2_576
C101 C102 1.381(8) .
C101 H101 0.9500 .
C102 C103 1.397(7) .
C102 H102 0.9500 .
C103 C104 1.417(7) .
C103 C105 1.436(7) .
C104 C107 1.421(7) 2_576
C104 C104 1.441(9) 2_576
C105 C106 1.345(8) .
C105 H105 0.9500 .
C106 C107 1.433(7) .
C106 H106 0.9500 .
C107 C108 1.405(7) .
C107 C104 1.421(7) 2_576
C108 C101 1.373(8) 2_576
C108 H108 0.9500 .
C111 C118 1.406(7) 2_577
C111 C115 1.419(7) 2_577
C111 C112 1.440(8) .
C112 C113 1.346(8) .
C112 H112 0.9500 .
C113 C114 1.415(8) .
C113 H113 0.9500 .
C114 C116 1.405(7) .
C114 C115 1.425(7) .
C115 C111 1.419(7) 2_577
C115 C115 1.422(9) 2_577
C116 C117 1.378(8) .
C116 H116 0.9500 .
C117 C118 1.373(8) .
C117 H117 0.9500 .
C118 C111 1.406(7) 2_577
C118 H118 0.9500 .
C1 C2 1.314(11) .
C1 C6 1.418(10) .
C2 C3 1.443(11) .
C3 C7 1.257(15) .
C3 C4 1.388(11) .
C4 C5 1.339(11) .
C5 C8 1.394(13) .
C5 C6 1.452(10) .
C6 C9 1.363(13) .

loop_
_geom_torsion_atom_site_label_1
_geom_torsion_atom_site_label_2
_geom_torsion_atom_site_label_3
_geom_torsion_atom_site_label_4
_geom_torsion
_geom_torsion_site_symmetry_1
_geom_torsion_site_symmetry_4
N21 Zn1 N11 C15 108.8(3) . .
N22 Zn1 N11 C15 -74.6(3) . .
O62 Zn1 N11 C15 -155.2(3) . .
O72 Zn1 N11 C15 14.0(4) . .
O61 Zn1 N11 C15 -163.2(3) . .
O71 Zn1 N11 C15 24.1(3) . .
N21 Zn1 N11 C11 -80.8(3) . .
N22 Zn1 N11 C11 95.7(3) . .
O62 Zn1 N11 C11 15.1(4) . .
O72 Zn1 N11 C11 -175.7(3) . .
O61 Zn1 N11 C11 7.1(3) . .
O71 Zn1 N11 C11 -165.5(3) . .
N32 Zn2 N12 C20 105.9(3) . .
N31 Zn2 N12 C20 -73.0(3) . .
O51 Zn2 N12 C20 20.8(3) . .
O42 Zn2 N12 C20 -161.4(3) . .
O41 Zn2 N12 C20 -164.3(3) . .
N32 Zn2 N12 C16 -84.1(3) . .
N31 Zn2 N12 C16 97.0(3) . .
O51 Zn2 N12 C16 -169.2(3) . .
O42 Zn2 N12 C16 8.6(4) . .
O41 Zn2 N12 C16 5.7(3) . .
C15 N11 C11 C12 1.8(6) . .
Zn1 N11 C11 C12 -168.9(3) . .
N11 C11 C12 C13 0.5(6) . .
C11 C12 C13 C14 -3.0(6) . .
C11 C12 C13 C18 178.0(4) . .
C12 C13 C14 C15 3.2(7) . .
C18 C13 C14 C15 -177.7(4) . .
C11 N11 C15 C14 -1.5(7) . .
Zn1 N11 C15 C14 169.2(4) . .
C13 C14 C15 N11 -1.0(8) . .
C20 N12 C16 C17 0.2(6) . .
Zn2 N12 C16 C17 -169.8(3) . .
N12 C16 C17 C18 0.0(7) . .
C16 C17 C18 C19 -0.2(6) . .
C16 C17 C18 C13 -178.8(4) . .
C14 C13 C18 C19 -24.1(7) . .
C12 C13 C18 C19 154.9(4) . .
C14 C13 C18 C17 154.4(4) . .
C12 C13 C18 C17 -26.6(6) . .
C17 C18 C19 C20 0.3(6) . .
C13 C18 C19 C20 178.9(4) . .
C16 N12 C20 C19 -0.1(6) . .
Zn2 N12 C20 C19 170.6(3) . .
C18 C19 C20 N12 -0.1(7) . .
N11 Zn1 N21 C21 165.2(3) . .
O62 Zn1 N21 C21 20.0(3) . .
O72 Zn1 N21 C21 -57.7(3) . .
O61 Zn1 N21 C21 76.2(3) . .
O71 Zn1 N21 C21 -110.9(3) . .
N11 Zn1 N21 C25 -11.7(3) . .
O62 Zn1 N21 C25 -156.8(3) . .
O72 Zn1 N21 C25 125.5(3) . .
O61 Zn1 N21 C25 -100.7(3) . .
O71 Zn1 N21 C25 72.2(3) . .
N11 Zn1 N22 C26 164.0(3) . .
O62 Zn1 N22 C26 -50.7(3) . .
O72 Zn1 N22 C26 27.0(3) . .
O61 Zn1 N22 C26 -106.9(3) . .
O71 Zn1 N22 C26 79.9(3) . .
N11 Zn1 N22 C30 -14.3(4) . .
O62 Zn1 N22 C30 131.1(4) . .
O72 Zn1 N22 C30 -151.2(4) . .
O61 Zn1 N22 C30 74.9(4) . .
O71 Zn1 N22 C30 -98.3(4) . .
C25 N21 C21 C22 1.0(6) . .
Zn1 N21 C21 C22 -176.0(3) . .
N21 C21 C22 C23 0.5(6) . .
C21 C22 C23 C24 -1.3(6) . .
C21 C22 C23 C28 179.7(4) . 1_655
C22 C23 C24 C25 0.8(6) . .
C28 C23 C24 C25 179.8(4) 1_655 .
C21 N21 C25 C24 -1.5(6) . .
Zn1 N21 C25 C24 175.5(3) . .
C23 C24 C25 N21 0.7(7) . .
C30 N22 C26 C27 2.2(7) . .
Zn1 N22 C26 C27 -176.1(4) . .
N22 C26 C27 C28 0.7(7) . .
C26 C27 C28 C29 -2.9(6) . .
C26 C27 C28 C23 176.5(4) . 1_455
C27 C28 C29 C30 2.1(6) . .
C23 C28 C29 C30 -177.3(4) 1_455 .
C26 N22 C30 C29 -3.0(7) . .
Zn1 N22 C30 C29 175.2(3) . .
C28 C29 C30 N22 0.9(7) . .
N12 Zn2 N31 C35 143.7(3) . .
O51 Zn2 N31 C35 51.7(3) . .
O42 Zn2 N31 C35 -75.3(3) . .
O41 Zn2 N31 C35 -131.2(3) . .
N12 Zn2 N31 C31 -34.2(3) . .
O51 Zn2 N31 C31 -126.1(3) . .
O42 Zn2 N31 C31 106.9(3) . .
O41 Zn2 N31 C31 50.9(3) . .
N12 Zn2 N32 C40 -173.7(3) . .
O51 Zn2 N32 C40 -82.1(3) . .
O42 Zn2 N32 C40 45.2(3) . .
O41 Zn2 N32 C40 101.1(3) . .
N12 Zn2 N32 C36 -0.2(3) . .
O51 Zn2 N32 C36 91.4(3) . .
O42 Zn2 N32 C36 -141.3(3) . .
O41 Zn2 N32 C36 -85.4(3) . .
C35 N31 C31 C32 -0.3(6) . .
Zn2 N31 C31 C32 177.8(3) . .
N31 C31 C32 C33 0.7(7) . .
C31 C32 C33 C34 0.1(6) . .
C31 C32 C33 C38 177.7(4) . 1_655
C32 C33 C34 C35 -1.3(6) . .
C38 C33 C34 C35 -178.9(4) 1_655 .
C31 N31 C35 C34 -1.0(6) . .
Zn2 N31 C35 C34 -179.0(3) . .
C33 C34 C35 N31 1.9(6) . .
C40 N32 C36 C37 -1.3(6) . .
Zn2 N32 C36 C37 -175.0(3) . .
N32 C36 C37 C38 0.0(7) . .
C36 C37 C38 C39 1.7(6) . .
C36 C37 C38 C33 -176.6(4) . 1_455
C37 C38 C39 C40 -2.1(7) . .
C33 C38 C39 C40 176.1(4) 1_455 .
C36 N32 C40 C39 0.8(6) . .
Zn2 N32 C40 C39 174.7(3) . .
C38 C39 C40 N32 0.9(7) . .
O43 N41 O41 Zn2 178.7(4) . .
O42 N41 O41 Zn2 -2.9(3) . .
N32 Zn2 O41 N41 -85.7(2) . .
N12 Zn2 O41 N41 179.6(2) . .
N31 Zn2 O41 N41 91.3(2) . .
O42 Zn2 O41 N41 1.8(2) . .
O43 N41 O42 Zn2 -178.3(3) . .
O41 N41 O42 Zn2 3.2(4) . .
N32 Zn2 O42 N41 89.8(2) . .
N12 Zn2 O42 N41 -5.3(3) . .
N31 Zn2 O42 N41 -93.1(2) . .
O51 Zn2 O42 N41 172.0(2) . .
O41 Zn2 O42 N41 -1.8(2) . .
O53 N51 O51 Zn2 -171.0(3) . .
O52 N51 O51 Zn2 8.1(4) . .
N32 Zn2 O51 N51 87.9(3) . .
N12 Zn2 O51 N51 -177.6(3) . .
N31 Zn2 O51 N51 -89.0(3) . .
O42 Zn2 O51 N51 4.1(3) . .
O63 N61 O61 Zn1 179.5(4) . .
O62 N61 O61 Zn1 0.3(3) . .
N21 Zn1 O61 N61 -92.0(2) . .
N11 Zn1 O61 N61 174.3(2) . .
N22 Zn1 O61 N61 85.2(2) . .
O62 Zn1 O61 N61 -0.2(2) . .
O72 Zn1 O61 N61 -3.0(3) . .
O63 N61 O62 Zn1 -179.5(3) . .
O61 N61 O62 Zn1 -0.3(4) . .
N21 Zn1 O62 N61 87.5(2) . .
N11 Zn1 O62 N61 -9.5(4) . .
N22 Zn1 O62 N61 -91.2(2) . .
O72 Zn1 O62 N61 178.0(3) . .
O61 Zn1 O62 N61 0.2(2) . .
O71 Zn1 O62 N61 171.4(2) . .
O73 N71 O71 Zn1 -177.1(4) . .
O72 N71 O71 Zn1 2.7(4) . .
N21 Zn1 O71 N71 92.7(3) . .
N11 Zn1 O71 N71 -173.2(3) . .
N22 Zn1 O71 N71 -85.0(3) . .
O62 Zn1 O71 N71 6.3(3) . .
O72 Zn1 O71 N71 -1.7(2) . .
O73 N71 O72 Zn1 176.8(4) . .
O71 N71 O72 Zn1 -3.1(4) . .
N21 Zn1 O72 N71 -81.7(3) . .
N11 Zn1 O72 N71 14.3(4) . .
N22 Zn1 O72 N71 102.7(3) . .
O62 Zn1 O72 N71 -172.0(3) . .
O61 Zn1 O72 N71 -169.6(2) . .
O71 Zn1 O72 N71 1.8(2) . .
C88 C81 C82 C83 -0.8(7) 2_566 .
C81 C82 C83 C84 1.7(7) . .
C82 C83 C84 C85 -0.9(7) . .
C82 C83 C84 C86 177.4(4) . .
C83 C84 C85 C85 178.9(5) . 2_566
C86 C84 C85 C85 0.6(7) . 2_566
C83 C84 C85 C88 -0.8(6) . 2_566
C86 C84 C85 C88 -179.2(4) . 2_566
C83 C84 C86 C87 -178.2(4) . .
C85 C84 C86 C87 0.1(7) . .
C84 C86 C87 C88 -1.7(7) . .
C86 C87 C88 C81 -177.2(5) . 2_566
C86 C87 C88 C85 2.5(7) . 2_566
C97 C91 C92 C93 -0.7(7) 2_765 .
C91 C92 C93 C94 -179.5(5) . .
C91 C92 C93 C98 -0.2(7) . .
C92 C93 C94 C95 178.7(4) . .
C98 C93 C94 C95 -0.6(7) . .
C93 C94 C95 C96 1.0(7) . .
C94 C95 C96 C97 -0.5(7) . .
C95 C96 C97 C98 -0.5(7) . .
C95 C96 C97 C91 179.5(4) . 2_765
C96 C97 C98 C93 0.8(6) . .
C91 C97 C98 C93 -179.1(4) 2_765 .
C96 C97 C98 C98 -179.5(5) . 2_765
C91 C97 C98 C98 0.5(7) 2_765 2_765
C94 C93 C98 C97 -0.3(6) . .
C92 C93 C98 C97 -179.6(4) . .
C94 C93 C98 C98 -180.0(5) . 2_765
C92 C93 C98 C98 0.8(7) . 2_765
C108 C101 C102 C103 -0.8(8) 2_576 .
C101 C102 C103 C104 0.4(7) . .
C101 C102 C103 C105 -177.7(5) . .
C102 C103 C104 C107 0.8(7) . 2_576
C105 C103 C104 C107 179.0(4) . 2_576
C102 C103 C104 C104 -179.9(5) . 2_576
C105 C103 C104 C104 -1.7(7) . 2_576
C102 C103 C105 C106 178.8(5) . .
C104 C103 C105 C106 0.8(7) . .
C103 C105 C106 C107 1.3(8) . .
C105 C106 C107 C108 178.1(5) . .
C105 C106 C107 C104 -2.4(7) . 2_576
C104 C107 C108 C101 -1.2(7) 2_576 2_576
C106 C107 C108 C101 178.4(5) . 2_576
C118 C111 C112 C113 179.9(5) 2_577 .
C115 C111 C112 C113 0.7(7) 2_577 .
C111 C112 C113 C114 -0.8(8) . .
C112 C113 C114 C116 -179.8(5) . .
C112 C113 C114 C115 1.0(8) . .
C116 C114 C115 C111 0.7(7) . 2_577
C113 C114 C115 C111 179.9(4) . 2_577
C116 C114 C115 C115 179.6(5) . 2_577
C113 C114 C115 C115 -1.1(8) . 2_577
C113 C114 C116 C117 -179.5(5) . .
C115 C114 C116 C117 -0.3(7) . .
C114 C116 C117 C118 0.2(8) . .
C116 C117 C118 C111 -0.6(8) . 2_577
C6 C1 C2 C3 1.1(13) . .
C1 C2 C3 C7 -175.6(10) . .
C1 C2 C3 C4 -0.2(13) . .
C7 C3 C4 C5 176.4(10) . .
C2 C3 C4 C5 0.6(12) . .
C3 C4 C5 C8 179.9(8) . .
C3 C4 C5 C6 -1.9(13) . .
C2 C1 C6 C9 176.0(8) . .
C2 C1 C6 C5 -2.2(11) . .
C4 C5 C6 C9 -175.3(9) . .
C8 C5 C6 C9 2.7(13) . .
C4 C5 C6 C1 2.6(11) . .
C8 C5 C6 C1 -179.3(8) . .
